data_2311394
loop_
_publ_author_name
'Bandemehr, Jascha'
'Conrad, Matthias'
'Kraus, Florian'

_publ_section_title
;
 Redetermination of the crystal structure of
 K<sub>2</sub>Hg(SCN)<sub>4</sub>.
;
_journal_coeditor_code WM5399
_journal_issue 'Pt 7'
_journal_name_full 'Acta crystallographica. Section E, Crystallographic communications'
_journal_page_first 1073
_journal_page_last 1075
_journal_paper_doi 10.1107/S2056989017009148
_journal_volume 73
_journal_year 2017
_chemical_formula_iupac 'K2 Hg (S C N)4'
_chemical_formula_moiety 'C4 Hg N4 S4, 2(K)'
_chemical_formula_sum 'C4 Hg K2 N4 S4'
_chemical_formula_weight 511.11
_chemical_name_systematic
;
Dipotassium tetrathiocyanatomercurate(II)
;
_space_group_crystal_system monoclinic
_space_group_IT_number 15
_space_group_name_Hall '-C 2yc'
_space_group_name_H-M_alt 'C 1 2/c 1'
_atom_sites_solution_primary other
_atom_sites_solution_secondary other
_audit_creation_method SHELXL-2014/7
_cell_angle_alpha 90
_cell_angle_beta 106.648(6)
_cell_angle_gamma 90
_cell_formula_units_Z 4
_cell_length_a 10.8154(9)
_cell_length_b 9.3243(7)
_cell_length_c 13.3313(11)
_cell_measurement_reflns_used 25154
_cell_measurement_temperature 293(2)
_cell_measurement_theta_max 35.02
_cell_measurement_theta_min 2.94
_cell_volume 1288.06(18)
_computing_cell_refinement
;
X-AREA (Stoe & Cie, 2011)
;
_computing_data_collection
;
X-AREA (Stoe & Cie, 2011)
;
_computing_data_reduction
;
X-RED (Stoe & Cie, 2009)
;
_computing_molecular_graphics
;
DIAMOND (Brandenburg, 2015)
;
_computing_publication_material
;
publCIF (Westrip, 2010)
;
_computing_structure_refinement
;
SHELXL2014 (Sheldrick, 2015b)
;
_computing_structure_solution
;
SHELXT2014 (Sheldrick, 2015a)
;
_diffrn_ambient_temperature 293(2)
_diffrn_detector_area_resol_mean 6.67
_diffrn_measured_fraction_theta_full 0.988
_diffrn_measured_fraction_theta_max 0.988
_diffrn_measurement_device '2-circle goniometer'
_diffrn_measurement_device_type 'Stoe IPDS 2T'
_diffrn_measurement_method 'rotation method'
_diffrn_radiation_monochromator 'plane graphite'
_diffrn_radiation_type 'Mo K\a'
_diffrn_radiation_wavelength 0.71073
_diffrn_reflns_av_R_equivalents 0.0434
_diffrn_reflns_limit_h_max 17
_diffrn_reflns_limit_h_min -17
_diffrn_reflns_limit_k_max 14
_diffrn_reflns_limit_k_min -14
_diffrn_reflns_limit_l_max 21
_diffrn_reflns_limit_l_min -21
_diffrn_reflns_number 14009
_diffrn_reflns_theta_full 25.242
_diffrn_reflns_theta_max 34.545
_diffrn_reflns_theta_min 2.939
_exptl_absorpt_coefficient_mu 13.214
_exptl_absorpt_correction_T_max 0.3435
_exptl_absorpt_correction_T_min 0.1031
_exptl_absorpt_correction_type integration
_exptl_absorpt_process_details
;
(X-RED32 and X-SHAPE; Stoe & Cie, 2009)
;
_exptl_crystal_colour colourless
_exptl_crystal_density_diffrn 2.636
_exptl_crystal_description block
_exptl_crystal_F_000 936
_exptl_crystal_size_max 0.24
_exptl_crystal_size_mid 0.15
_exptl_crystal_size_min 0.12
_refine_diff_density_max 1.147
_refine_diff_density_min -0.748
_refine_ls_extinction_coef 0.0086(2)
_refine_ls_extinction_expression Fc^*^=kFc[1+0.001xFc^2^\l^3^/sin(2\q)]^-1/4^
_refine_ls_extinction_method
;
SHELXL2014 (Sheldrick, 2015b)
;
_refine_ls_goodness_of_fit_ref 1.078
_refine_ls_hydrogen_treatment undef
_refine_ls_matrix_type full
_refine_ls_number_parameters 70
_refine_ls_number_reflns 2710
_refine_ls_number_restraints 0
_refine_ls_restrained_S_all 1.078
_refine_ls_R_factor_all 0.0347
_refine_ls_R_factor_gt 0.0244
_refine_ls_shift/su_max 0.001
_refine_ls_shift/su_mean 0.000
_refine_ls_structure_factor_coef Fsqd
_refine_ls_weighting_details 'w=1/[\s^2^(Fo^2^)+(0.0220P)^2^+1.7000P] where P=(Fo^2^+2Fc^2^)/3'
_refine_ls_weighting_scheme calc
_refine_ls_wR_factor_gt 0.0499
_refine_ls_wR_factor_ref 0.0533
_reflns_number_gt 2298
_reflns_number_total 2710
_reflns_threshold_expression 'I > 2\s(I)'
_cod_data_source_file wm5399sup1.cif
_cod_data_source_block I
_cod_original_cell_volume 1288.05(18)
_cod_original_sg_symbol_H-M 'C 2/c'
_cod_database_code 2311394
_shelx_space_group_comment
;
The symmetry employed for this shelxl refinement is uniquely defined
by the following loop, which should always be used as a source of
symmetry information in preference to the above space-group names.
They are only intended as comments.
;

loop_
_space_group_symop_operation_xyz
'x, y, z'
'-x, y, -z+1/2'
'x+1/2, y+1/2, z'
'-x+1/2, y+1/2, -z+1/2'
'-x, -y, -z'
'x, -y, z-1/2'
'-x+1/2, -y+1/2, -z'
'x+1/2, -y+1/2, z-1/2'

loop_
_atom_site_type_symbol
_atom_site_label
_atom_site_fract_x
_atom_site_fract_y
_atom_site_fract_z
_atom_site_U_iso_or_equiv
_atom_site_adp_type
_atom_site_calc_flag
_atom_site_occupancy
Hg Hg 0.0000 0.52099(2) 0.2500 0.03803(7) Uani d 1
K K 0.16185(7) 1.04695(8) 0.43195(7) 0.04817(17) Uani d 1
S S1 0.10639(7) 0.68302(8) 0.40531(6) 0.03720(14) Uani d 1
S S2 0.18135(7) 0.36527(10) 0.22498(7) 0.04701(18) Uani d 1
C C1 -0.0130(3) 0.6793(3) 0.4611(2) 0.0332(5) Uani d 1
C C2 0.3046(3) 0.4505(3) 0.3055(3) 0.0387(6) Uani d 1
N N1 -0.0940(3) 0.6801(3) 0.5013(3) 0.0462(6) Uani d 1
N N2 0.3926(3) 0.5077(4) 0.3607(4) 0.0615(9) Uani d 1

loop_
_atom_site_aniso_label
_atom_site_aniso_U_11
_atom_site_aniso_U_22
_atom_site_aniso_U_33
_atom_site_aniso_U_12
_atom_site_aniso_U_13
_atom_site_aniso_U_23
Hg 0.02612(7) 0.05275(11) 0.03471(8) 0.000 0.00789(5) 0.000
K 0.0336(3) 0.0491(4) 0.0637(4) -0.0053(3) 0.0169(3) -0.0164(3)
S1 0.0294(3) 0.0399(3) 0.0426(3) -0.0077(2) 0.0107(2) -0.0070(3)
S2 0.0350(3) 0.0567(5) 0.0486(4) 0.0053(3) 0.0108(3) -0.0162(3)
C1 0.0307(11) 0.0271(11) 0.0399(12) -0.0003(9) 0.0070(9) -0.0026(9)
C2 0.0304(12) 0.0385(15) 0.0475(14) 0.0066(10) 0.0115(10) 0.0066(11)
N1 0.0408(13) 0.0437(14) 0.0586(17) -0.0011(11) 0.0215(12) -0.0039(12)
N2 0.0346(14) 0.0530(19) 0.087(3) 0.0011(12) 0.0023(14) 0.0011(16)

loop_
_atom_type_symbol
_atom_type_description
_atom_type_scat_dispersion_real
_atom_type_scat_dispersion_imag
_atom_type_scat_source
Hg Hg -2.3894 9.2266 'International Tables Vol C Tables 4.2.6.8 and 6.1.1.4'
K K 0.2009 0.2494 'International Tables Vol C Tables 4.2.6.8 and 6.1.1.4'
S S 0.1246 0.1234 'International Tables Vol C Tables 4.2.6.8 and 6.1.1.4'
C C 0.0033 0.0016 'International Tables Vol C Tables 4.2.6.8 and 6.1.1.4'
N N 0.0061 0.0033 'International Tables Vol C Tables 4.2.6.8 and 6.1.1.4'

loop_
_geom_angle_atom_site_label_1
_geom_angle_atom_site_label_2
_geom_angle_atom_site_label_3
_geom_angle_site_symmetry_1
_geom_angle_site_symmetry_3
_geom_angle
S2 Hg S2 . 2 110.21(4)
S2 Hg S1 . 2 114.67(3)
S2 Hg S1 2 2 105.02(2)
S2 Hg S1 . . 105.02(2)
S2 Hg S1 2 . 114.67(3)
S1 Hg S1 2 . 107.50(4)
N2 K N1 3_455 3 161.33(10)
N2 K N1 3_455 5_576 83.58(10)
N1 K N1 3 5_576 78.80(9)
N2 K N2 3_455 7_566 80.42(13)
N1 K N2 3 7_566 100.55(9)
N1 K N2 5_576 7_566 74.44(9)
N2 K C2 3_455 4 91.55(12)
N1 K C2 3 4 94.70(8)
N1 K C2 5_576 4 128.94(9)
N2 K C2 7_566 4 154.57(9)
N2 K C2 3_455 7_566 98.21(12)
N1 K C2 3 7_566 81.16(8)
N1 K C2 5_576 7_566 68.68(8)
N2 K C2 7_566 7_566 19.47(8)
C2 K C2 4 7_566 161.02(7)
N2 K S1 3_455 . 72.82(7)
N1 K S1 3 . 125.84(7)
N1 K S1 5_576 . 148.83(6)
N2 K S1 7_566 . 81.66(7)
C2 K S1 4 . 72.91(5)
C2 K S1 7_566 . 94.40(6)
N2 K S2 3_455 4 111.59(10)
N1 K S2 3 4 80.81(6)
N1 K S2 5_576 4 146.21(6)
N2 K S2 7_566 4 136.13(7)
C2 K S2 4 4 27.76(5)
C2 K S2 7_566 4 133.75(5)
S1 K S2 . 4 63.89(2)
N2 K S1 3_455 7_566 127.71(8)
N1 K S1 3 7_566 68.47(7)
N1 K S1 5_576 7_566 123.33(7)
N2 K S1 7_566 7_566 68.09(7)
C2 K S1 4 7_566 99.48(6)
C2 K S1 7_566 7_566 61.72(5)
S1 K S1 . 7_566 62.45(2)
S2 K S1 4 7_566 72.06(2)
N2 K C1 3_455 5_576 71.53(9)
N1 K C1 3 5_576 92.39(7)
N1 K C1 5_576 5_576 16.96(7)
N2 K C1 7_566 5_576 61.48(8)
C2 K C1 4 5_576 138.43(8)
C2 K C1 7_566 5_576 60.50(7)
S1 K C1 . 5_576 131.89(5)
S2 K C1 4 5_576 161.89(6)
S1 K C1 7_566 5_576 121.11(5)
N2 K K 3_455 7_576 122.43(8)
N1 K K 3 7_576 39.71(6)
N1 K K 5_576 7_576 39.09(6)
N2 K K 7_566 7_576 86.73(7)
C2 K K 4 7_576 117.52(6)
C2 K K 7_566 7_576 70.39(6)
S1 K K . 7_576 159.02(4)
S2 K K 4 7_576 116.01(3)
S1 K K 7_566 7_576 97.01(3)
C1 K K 5_576 7_576 53.40(5)
N2 K K 3_455 5_576 41.99(10)
N1 K K 3 5_576 136.17(7)
N1 K K 5_576 5_576 75.38(6)
N2 K K 7_566 5_576 38.43(7)
C2 K K 4 5_576 129.03(5)
C2 K K 7_566 5_576 56.66(5)
S1 K K . 5_576 73.46(2)
S2 K K 4 5_576 136.14(3)
S1 K K 7_566 5_576 97.61(3)
C1 K K 5_576 5_576 58.43(5)
K K K 7_576 5_576 107.42(3)
C1 S1 Hg . . 97.06(10)
C1 S1 K . . 96.25(9)
Hg S1 K . . 133.66(3)
C1 S1 K . 7_566 102.56(10)
Hg S1 K . 7_566 102.38(3)
K S1 K . 7_566 117.55(2)
C2 S2 Hg . . 98.59(10)
C2 S2 K . 4_545 73.50(11)
Hg S2 K . 4_545 109.15(3)
N1 C1 S1 . . 178.0(3)
N1 C1 K . 5_576 46.43(18)
S1 C1 K . 5_576 131.85(12)
N2 C2 S2 . . 178.2(3)
N2 C2 K . 4_545 100.5(3)
S2 C2 K . 4_545 78.74(12)
N2 C2 K . 7_566 61.1(3)
S2 C2 K . 7_566 119.82(14)
K C2 K 4_545 7_566 160.38(10)
C1 N1 K . 3_445 127.6(2)
C1 N1 K . 5_576 116.6(2)
K N1 K 3_445 5_576 101.20(9)
C2 N2 K . 3_545 149.3(3)
C2 N2 K . 7_566 99.4(3)
K N2 K 3_545 7_566 99.58(13)

loop_
_geom_bond_atom_site_label_1
_geom_bond_atom_site_label_2
_geom_bond_site_symmetry_2
_geom_bond_distance
Hg S2 . 2.5380(8)
Hg S2 2 2.5380(8)
Hg S1 2 2.5550(7)
Hg S1 . 2.5551(7)
K N2 3_455 2.816(4)
K N1 3 2.823(3)
K N1 5_576 2.860(3)
K N2 7_566 3.031(5)
K C2 4 3.408(3)
K C2 7_566 3.414(3)
K S1 . 3.4466(11)
K S2 4 3.4865(12)
K S1 7_566 3.5315(12)
K C1 5_576 3.529(3)
K K 7_576 4.3913(14)
K K 5_576 4.4669(15)
S1 C1 . 1.665(3)
S1 K 7_566 3.5316(12)
S2 C2 . 1.656(3)
S2 K 4_545 3.4865(12)
C1 N1 . 1.152(4)
C1 K 5_576 3.529(3)
C2 N2 . 1.153(5)
C2 K 4_545 3.408(3)
C2 K 7_566 3.414(3)
N1 K 3_445 2.823(3)
N1 K 5_576 2.860(3)
N2 K 3_545 2.816(4)
N2 K 7_566 3.031(5)
